data_7003749
loop_
_publ_author_name
'K\"uhnert, Janett'
'C\'isa\<rov\'a, Ivana'
'Lama\<c, Martin'
'\<St\<epni\<cka, Petr'

_publ_section_title
;
 Group-12 metal complexes with isomeric
 1-(diphenylphosphino)-1&#x2032;-[N-(pyridylmethyl)carbamoyl]ferrocenes:
 coordination polymers vs. finite multinuclear coordination assemblies
;
_journal_issue 18
_journal_name_full 'Dalton Transactions'
_journal_page_first 2454
_journal_page_last 2464
_journal_paper_doi 10.1039/b719334c
_journal_year 2008
_chemical_formula_moiety 'C29 H25 Fe N2 O P, H2 O'
_chemical_formula_sum 'C29 H27 Fe N2 O2 P'
_chemical_formula_weight 522.35
_chemical_name_common
;N-((4-pyridyl)methyl)-1'-
(diphenylphosphino)ferrocenecarboxamide - water (1/1)
;
_chemical_name_systematic
;
N-[(4-pyridyl)methyl]-1'-(diphenylphosphino)ferrocenecarboxamide
- water (1/1)
;
_space_group_IT_number 2
_symmetry_cell_setting triclinic
_symmetry_space_group_name_Hall '-P 1'
_symmetry_space_group_name_H-M 'P -1'
_atom_sites_solution_hydrogens geom
_atom_sites_solution_primary direct
_atom_sites_solution_secondary difmap
_audit_creation_method SHELXL-97
_cell_angle_alpha 73.52(2)
_cell_angle_beta 75.81(3)
_cell_angle_gamma 80.84(2)
_cell_formula_units_Z 2
_cell_length_a 7.499(3)
_cell_length_b 10.682(3)
_cell_length_c 16.605(5)
_cell_measurement_reflns_used 8082
_cell_measurement_temperature 150(2)
_cell_measurement_theta_max 26.5
_cell_measurement_theta_min 2.6
_cell_volume 1230.8(7)
_computing_cell_refinement
;
CrysAlis RED, Oxford Diffraction Ltd.,
Version 1.171.30.2 (release 11-05-2006 CrysAlis171 .NET)
;
_computing_data_collection
;
CrysAlis CCD, Oxford Diffraction Ltd.,
Version 1.171.30.2 (release 11-05-2006 CrysAlis171 .NET)
;
_computing_data_reduction
;
CrysAlis RED, Oxford Diffraction Ltd.,
Version 1.171.30.2 (release 11-05-2006 CrysAlis171 .NET)
;
_computing_structure_refinement 'SHELXL-97 (Sheldrick, 1997)'
_computing_structure_solution 'SIR-97 (Altomare et al., 1999)'
_diffrn_ambient_temperature 150(2)
_diffrn_detector_area_resol_mean 8.3438
_diffrn_measured_fraction_theta_full 0.991
_diffrn_measured_fraction_theta_max 0.991
_diffrn_measurement_device_type 'Oxford KM4 CCD diffractometer'
_diffrn_measurement_method '\w and \p scans to fill the Ewald sphere'
_diffrn_radiation_monochromator graphite
_diffrn_radiation_source 'fine-focus sealed tube'
_diffrn_radiation_type MoK\a
_diffrn_radiation_wavelength 0.71073
_diffrn_reflns_av_R_equivalents 0.0345
_diffrn_reflns_av_sigmaI/netI 0.0570
_diffrn_reflns_limit_h_max 9
_diffrn_reflns_limit_h_min -9
_diffrn_reflns_limit_k_max 13
_diffrn_reflns_limit_k_min -13
_diffrn_reflns_limit_l_max 20
_diffrn_reflns_limit_l_min -20
_diffrn_reflns_number 16816
_diffrn_reflns_theta_full 26.59
_diffrn_reflns_theta_max 26.59
_diffrn_reflns_theta_min 2.62
_diffrn_standards_number 0
_exptl_absorpt_coefficient_mu 0.708
_exptl_absorpt_correction_type none
_exptl_crystal_colour block
_exptl_crystal_density_diffrn 1.409
_exptl_crystal_density_method 'not measured'
_exptl_crystal_description orange
_exptl_crystal_F_000 544
_exptl_crystal_size_max 0.21
_exptl_crystal_size_mid 0.13
_exptl_crystal_size_min 0.09
_refine_diff_density_max 0.349
_refine_diff_density_min -0.247
_refine_diff_density_rms 0.047
_refine_ls_extinction_method none
_refine_ls_goodness_of_fit_ref 0.943
_refine_ls_hydrogen_treatment constr
_refine_ls_matrix_type full
_refine_ls_number_parameters 319
_refine_ls_number_reflns 5119
_refine_ls_number_restraints 0
_refine_ls_restrained_S_all 0.943
_refine_ls_R_factor_all 0.0464
_refine_ls_R_factor_gt 0.0290
_refine_ls_shift/su_max 0.000
_refine_ls_shift/su_mean 0.000
_refine_ls_structure_factor_coef Fsqd
_refine_ls_weighting_details 'calc w=1/[\s^2^(Fo^2^)+(0.0341P)^2^+0.0000P] where P=(Fo^2^+2Fc^2^)/3'
_refine_ls_weighting_scheme calc
_refine_ls_wR_factor_gt 0.0644
_refine_ls_wR_factor_ref 0.0662
_reflns_number_gt 3571
_reflns_number_total 5119
_reflns_threshold_expression >2sigma(I)
_cod_data_source_file b719334c.txt
_cod_data_source_block jk8
_cod_original_sg_symbol_H-M P-1
_cod_database_code 7003749

loop_
_symmetry_equiv_pos_as_xyz
'x, y, z'
'-x, -y, -z'

loop_
_atom_site_label
_atom_site_type_symbol
_atom_site_fract_x
_atom_site_fract_y
_atom_site_fract_z
_atom_site_U_iso_or_equiv
_atom_site_adp_type
_atom_site_occupancy
_atom_site_symmetry_multiplicity
_atom_site_calc_flag
_atom_site_refinement_flags
_atom_site_disorder_assembly
_atom_site_disorder_group
Fe Fe 0.42768(3) -0.15082(2) 0.178819(16) 0.02155(8) Uani 1 1 d . . .
P P 0.42423(6) 0.13595(4) 0.23772(3) 0.02216(12) Uani 1 1 d . . .
N1 N 0.5308(2) -0.31893(13) 0.41653(9) 0.0240(3) Uani 1 1 d . . .
H1N H 0.6525 -0.2999 0.3987 0.038(6) Uiso 1 1 d R . .
N2 N 0.1722(2) 0.01468(15) 0.57898(11) 0.0368(4) Uani 1 1 d . . .
O O 0.27433(17) -0.36876(12) 0.38867(8) 0.0307(3) Uani 1 1 d . . .
C1 C 0.3282(2) 0.03634(15) 0.18915(11) 0.0207(4) Uani 1 1 d . . .
C2 C 0.1990(2) -0.05571(16) 0.23837(12) 0.0250(4) Uani 1 1 d . . .
H2 H 0.1533 -0.0723 0.2974 0.030 Uiso 1 1 calc R . .
C3 C 0.1516(2) -0.11744(17) 0.18291(12) 0.0302(5) Uani 1 1 d . . .
H3 H 0.0691 -0.1810 0.1988 0.036 Uiso 1 1 calc R . .
C4 C 0.2518(2) -0.06563(17) 0.09896(12) 0.0309(5) Uani 1 1 d . . .
H4 H 0.2474 -0.0897 0.0499 0.037 Uiso 1 1 calc R . .
C5 C 0.3602(2) 0.02923(16) 0.10221(11) 0.0238(4) Uani 1 1 d . . .
H5 H 0.4387 0.0784 0.0557 0.029 Uiso 1 1 calc R . .
C6 C 0.5218(2) -0.29917(15) 0.27078(11) 0.0217(4) Uani 1 1 d . . .
C7 C 0.4798(2) -0.34912(16) 0.20727(11) 0.0276(4) Uani 1 1 d . . .
H7 H 0.3940 -0.4085 0.2168 0.033 Uiso 1 1 calc R . .
C8 C 0.5917(3) -0.29242(18) 0.12740(12) 0.0334(5) Uani 1 1 d . . .
H8 H 0.5927 -0.3086 0.0751 0.040 Uiso 1 1 calc R . .
C9 C 0.7015(2) -0.20727(17) 0.13999(11) 0.0292(5) Uani 1 1 d . . .
H9 H 0.7867 -0.1572 0.0975 0.035 Uiso 1 1 calc R . .
C10 C 0.6596(2) -0.21099(16) 0.22867(11) 0.0246(4) Uani 1 1 d . . .
H10 H 0.7127 -0.1642 0.2546 0.029 Uiso 1 1 calc R . .
C11 C 0.4307(2) -0.33162(15) 0.36331(11) 0.0225(4) Uani 1 1 d . . .
C12 C 0.2402(2) 0.27023(16) 0.24384(11) 0.0226(4) Uani 1 1 d . . .
C13 C 0.1178(2) 0.31176(17) 0.18888(12) 0.0303(4) Uani 1 1 d . . .
H13 H 0.1269 0.2701 0.1457 0.036 Uiso 1 1 calc R . .
C14 C -0.0178(3) 0.41450(19) 0.19750(14) 0.0405(5) Uani 1 1 d . . .
H14 H -0.0997 0.4411 0.1605 0.049 Uiso 1 1 calc R . .
C15 C -0.0309(3) 0.47712(19) 0.26106(16) 0.0462(6) Uani 1 1 d . . .
H15 H -0.1199 0.5474 0.2660 0.055 Uiso 1 1 calc R . .
C16 C 0.0868(3) 0.43636(19) 0.31701(15) 0.0459(6) Uani 1 1 d . . .
H16 H 0.0757 0.4776 0.3606 0.055 Uiso 1 1 calc R . .
C17 C 0.2221(3) 0.33359(18) 0.30829(13) 0.0335(5) Uani 1 1 d . . .
H17 H 0.3020 0.3066 0.3462 0.040 Uiso 1 1 calc R . .
C18 C 0.5975(2) 0.21427(16) 0.14588(11) 0.0226(4) Uani 1 1 d . . .
C19 C 0.7651(2) 0.14022(17) 0.12427(11) 0.0237(4) Uani 1 1 d . . .
H19 H 0.7845 0.0545 0.1566 0.028 Uiso 1 1 calc R . .
C20 C 0.9017(2) 0.19178(18) 0.05625(11) 0.0278(4) Uani 1 1 d . . .
H20 H 1.0113 0.1403 0.0425 0.033 Uiso 1 1 calc R . .
C21 C 0.8774(3) 0.31901(19) 0.00828(12) 0.0349(5) Uani 1 1 d . . .
H21 H 0.9689 0.3532 -0.0385 0.042 Uiso 1 1 calc R . .
C22 C 0.7155(3) 0.3955(2) 0.03039(13) 0.0420(5) Uani 1 1 d . . .
H22 H 0.6993 0.4824 -0.0005 0.050 Uiso 1 1 calc R . .
C23 C 0.5779(3) 0.34318(18) 0.09819(13) 0.0361(5) Uani 1 1 d . . .
H23 H 0.4695 0.3956 0.1122 0.043 Uiso 1 1 calc R . .
C24 C 0.4529(3) -0.33577(17) 0.50781(11) 0.0292(4) Uani 1 1 d . . .
H24A H 0.5512 -0.3690 0.5392 0.035 Uiso 1 1 calc R . .
H24B H 0.3651 -0.4011 0.5263 0.035 Uiso 1 1 calc R . .
C25 C 0.3570(2) -0.21142(17) 0.53079(11) 0.0237(4) Uani 1 1 d . . .
C26 C 0.3291(3) -0.09517(18) 0.47048(12) 0.0356(5) Uani 1 1 d . . .
H26 H 0.3718 -0.0900 0.4122 0.043 Uiso 1 1 calc R . .
C27 C 0.2373(3) 0.01338(19) 0.49731(13) 0.0409(5) Uani 1 1 d . . .
H27 H 0.2200 0.0906 0.4555 0.049 Uiso 1 1 calc R . .
C28 C 0.2007(3) -0.09777(19) 0.63699(13) 0.0354(5) Uani 1 1 d . . .
H28 H 0.1573 -0.1001 0.6948 0.042 Uiso 1 1 calc R . .
C29 C 0.2906(2) -0.21032(18) 0.61600(11) 0.0284(4) Uani 1 1 d . . .
H29 H 0.3068 -0.2860 0.6592 0.034 Uiso 1 1 calc R . .
O1W O -0.10028(18) -0.26217(13) 0.38662(9) 0.0444(4) Uani 1 1 d . . .
H1W H 0.0206 -0.2981 0.3905 0.070(8) Uiso 1 1 d R . .
H2W H -0.1061 -0.1817 0.4003 0.094(9) Uiso 1 1 d R . .

loop_
_atom_site_aniso_label
_atom_site_aniso_U_11
_atom_site_aniso_U_22
_atom_site_aniso_U_33
_atom_site_aniso_U_23
_atom_site_aniso_U_13
_atom_site_aniso_U_12
Fe 0.02180(15) 0.01843(14) 0.02304(15) -0.00672(11) -0.00352(11) 0.00274(10)
P 0.0218(3) 0.0199(2) 0.0236(3) -0.0053(2) -0.0051(2) 0.00141(19)
N1 0.0226(9) 0.0256(8) 0.0230(8) -0.0061(7) -0.0030(7) -0.0029(6)
N2 0.0392(10) 0.0337(10) 0.0381(10) -0.0148(8) -0.0057(8) 0.0012(8)
O 0.0241(7) 0.0339(8) 0.0308(7) -0.0037(6) -0.0026(6) -0.0069(6)
C1 0.0183(9) 0.0162(9) 0.0254(10) -0.0048(7) -0.0050(8) 0.0044(7)
C2 0.0206(10) 0.0239(10) 0.0284(10) -0.0096(8) -0.0016(8) 0.0038(8)
C3 0.0204(10) 0.0267(11) 0.0441(12) -0.0116(9) -0.0068(9) 0.0006(8)
C4 0.0314(11) 0.0323(11) 0.0335(11) -0.0135(9) -0.0164(9) 0.0082(9)
C5 0.0254(10) 0.0201(10) 0.0238(10) -0.0040(8) -0.0067(8) 0.0036(8)
C6 0.0207(10) 0.0163(9) 0.0263(10) -0.0060(8) -0.0054(8) 0.0047(7)
C7 0.0337(11) 0.0175(9) 0.0328(11) -0.0104(8) -0.0072(9) 0.0014(8)
C8 0.0426(12) 0.0287(11) 0.0275(11) -0.0142(9) -0.0053(10) 0.0109(9)
C9 0.0229(10) 0.0267(10) 0.0262(11) -0.0025(8) 0.0057(8) 0.0065(8)
C10 0.0186(9) 0.0212(10) 0.0313(11) -0.0059(8) -0.0064(8) 0.0059(7)
C11 0.0234(10) 0.0142(9) 0.0275(10) -0.0040(8) -0.0050(9) 0.0021(7)
C12 0.0195(10) 0.0177(9) 0.0292(10) -0.0065(8) -0.0017(8) -0.0025(7)
C13 0.0276(11) 0.0270(11) 0.0316(11) -0.0046(9) -0.0035(9) 0.0009(8)
C14 0.0277(12) 0.0309(12) 0.0504(14) 0.0028(10) -0.0051(10) 0.0040(9)
C15 0.0292(12) 0.0215(11) 0.0786(17) -0.0128(11) 0.0032(12) 0.0021(9)
C16 0.0392(13) 0.0325(12) 0.0733(17) -0.0343(12) -0.0014(12) -0.0029(10)
C17 0.0293(11) 0.0303(11) 0.0463(13) -0.0185(10) -0.0068(10) -0.0040(9)
C18 0.0221(10) 0.0221(10) 0.0243(10) -0.0054(8) -0.0072(8) -0.0009(7)
C19 0.0249(10) 0.0209(10) 0.0258(10) -0.0056(8) -0.0088(8) 0.0009(8)
C20 0.0213(10) 0.0318(11) 0.0299(11) -0.0101(9) -0.0059(9) 0.0033(8)
C21 0.0289(11) 0.0369(12) 0.0304(11) -0.0004(9) 0.0009(9) -0.0051(9)
C22 0.0372(13) 0.0291(11) 0.0441(13) 0.0078(10) -0.0023(10) 0.0009(9)
C23 0.0277(11) 0.0274(11) 0.0432(12) -0.0024(9) -0.0021(10) 0.0057(9)
C24 0.0347(11) 0.0269(10) 0.0246(10) -0.0036(8) -0.0074(9) -0.0026(8)
C25 0.0235(10) 0.0236(10) 0.0248(10) -0.0056(8) -0.0048(8) -0.0058(7)
C26 0.0509(13) 0.0279(11) 0.0244(11) -0.0054(9) -0.0041(10) -0.0019(9)
C27 0.0574(15) 0.0245(11) 0.0360(13) -0.0033(9) -0.0100(11) 0.0022(10)
C28 0.0308(11) 0.0465(13) 0.0298(11) -0.0158(10) -0.0030(9) -0.0008(10)
C29 0.0259(11) 0.0335(11) 0.0245(10) -0.0066(8) -0.0035(8) -0.0034(8)
O1W 0.0261(8) 0.0370(9) 0.0760(11) -0.0252(8) -0.0094(7) -0.0025(6)

loop_
_atom_type_symbol
_atom_type_description
_atom_type_scat_dispersion_real
_atom_type_scat_dispersion_imag
_atom_type_scat_source
C C 0.0033 0.0016 'International Tables Vol C Tables 4.2.6.8 and 6.1.1.4'
H H 0.0000 0.0000 'International Tables Vol C Tables 4.2.6.8 and 6.1.1.4'
N N 0.0061 0.0033 'International Tables Vol C Tables 4.2.6.8 and 6.1.1.4'
O O 0.0106 0.0060 'International Tables Vol C Tables 4.2.6.8 and 6.1.1.4'
P P 0.1023 0.0942 'International Tables Vol C Tables 4.2.6.8 and 6.1.1.4'
Fe Fe 0.3463 0.8444 'International Tables Vol C Tables 4.2.6.8 and 6.1.1.4'

loop_
_geom_angle_atom_site_label_1
_geom_angle_atom_site_label_2
_geom_angle_atom_site_label_3
_geom_angle
_geom_angle_site_symmetry_1
_geom_angle_site_symmetry_3
_geom_angle_publ_flag
C4 Fe C7 117.93(8) . . ?
C4 Fe C3 40.72(7) . . ?
C7 Fe C3 104.58(8) . . ?
C4 Fe C2 68.32(8) . . ?
C7 Fe C2 123.45(8) . . ?
C3 Fe C2 40.59(7) . . ?
C4 Fe C6 153.53(8) . . ?
C7 Fe C6 41.05(7) . . ?
C3 Fe C6 118.92(8) . . ?
C2 Fe C6 107.42(7) . . ?
C4 Fe C8 106.08(8) . . ?
C7 Fe C8 40.57(7) . . ?
C3 Fe C8 122.69(8) . . ?
C2 Fe C8 159.86(7) . . ?
C6 Fe C8 68.47(7) . . ?
C4 Fe C10 163.19(7) . . ?
C7 Fe C10 68.75(7) . . ?
C3 Fe C10 155.74(7) . . ?
C2 Fe C10 122.45(7) . . ?
C6 Fe C10 40.87(7) . . ?
C8 Fe C10 68.21(8) . . ?
C4 Fe C9 124.98(8) . . ?
C7 Fe C9 68.38(8) . . ?
C3 Fe C9 160.41(7) . . ?
C2 Fe C9 158.37(7) . . ?
C6 Fe C9 68.55(7) . . ?
C8 Fe C9 40.34(7) . . ?
C10 Fe C9 40.64(7) . . ?
C4 Fe C5 40.65(7) . . ?
C7 Fe C5 154.16(7) . . ?
C3 Fe C5 68.42(8) . . ?
C2 Fe C5 68.26(7) . . ?
C6 Fe C5 164.20(7) . . ?
C8 Fe C5 120.92(7) . . ?
C10 Fe C5 127.52(7) . . ?
C9 Fe C5 109.50(8) . . ?
C4 Fe C1 68.57(7) . . ?
C7 Fe C1 161.94(7) . . ?
C3 Fe C1 68.64(7) . . ?
C2 Fe C1 40.78(7) . . ?
C6 Fe C1 126.30(7) . . ?
C8 Fe C1 157.11(7) . . ?
C10 Fe C1 110.17(7) . . ?
C9 Fe C1 123.36(7) . . ?
C5 Fe C1 40.65(7) . . ?
C1 P C12 101.23(8) . . ?
C1 P C18 100.88(8) . . ?
C12 P C18 101.73(8) . . ?
C11 N1 C24 121.21(15) . . ?
C11 N1 H1N 123.3 . . ?
C24 N1 H1N 115.5 . . ?
C27 N2 C28 116.02(16) . . ?
C2 C1 C5 106.78(15) . . ?
C2 C1 P 122.30(13) . . ?
C5 C1 P 130.92(13) . . ?
C2 C1 Fe 68.65(9) . . ?
C5 C1 Fe 69.23(9) . . ?
P C1 Fe 126.38(9) . . ?
C3 C2 C1 108.82(16) . . ?
C3 C2 Fe 69.62(10) . . ?
C1 C2 Fe 70.57(10) . . ?
C3 C2 H2 125.6 . . ?
C1 C2 H2 125.6 . . ?
Fe C2 H2 125.8 . . ?
C2 C3 C4 107.83(17) . . ?
C2 C3 Fe 69.79(10) . . ?
C4 C3 Fe 69.55(11) . . ?
C2 C3 H3 126.1 . . ?
C4 C3 H3 126.1 . . ?
Fe C3 H3 126.2 . . ?
C3 C4 C5 108.33(16) . . ?
C3 C4 Fe 69.74(11) . . ?
C5 C4 Fe 70.37(10) . . ?
C3 C4 H4 125.8 . . ?
C5 C4 H4 125.8 . . ?
Fe C4 H4 125.6 . . ?
C4 C5 C1 108.23(16) . . ?
C4 C5 Fe 68.98(10) . . ?
C1 C5 Fe 70.12(9) . . ?
C4 C5 H5 125.9 . . ?
C1 C5 H5 125.9 . . ?
Fe C5 H5 126.6 . . ?
C10 C6 C7 107.63(15) . . ?
C10 C6 C11 127.28(16) . . ?
C7 C6 C11 125.06(16) . . ?
C10 C6 Fe 69.85(10) . . ?
C7 C6 Fe 69.30(10) . . ?
C11 C6 Fe 124.60(11) . . ?
C8 C7 C6 107.81(16) . . ?
C8 C7 Fe 70.02(10) . . ?
C6 C7 Fe 69.65(9) . . ?
C8 C7 H7 126.1 . . ?
C6 C7 H7 126.1 . . ?
Fe C7 H7 125.8 . . ?
C9 C8 C7 108.63(16) . . ?
C9 C8 Fe 69.99(10) . . ?
C7 C8 Fe 69.41(10) . . ?
C9 C8 H8 125.7 . . ?
C7 C8 H8 125.7 . . ?
Fe C8 H8 126.5 . . ?
C8 C9 C10 108.14(16) . . ?
C8 C9 Fe 69.67(10) . . ?
C10 C9 Fe 69.68(10) . . ?
C8 C9 H9 125.9 . . ?
C10 C9 H9 125.9 . . ?
Fe C9 H9 126.3 . . ?
C9 C10 C6 107.78(16) . . ?
C9 C10 Fe 69.68(10) . . ?
C6 C10 Fe 69.28(10) . . ?
C9 C10 H10 126.1 . . ?
C6 C10 H10 126.1 . . ?
Fe C10 H10 126.5 . . ?
O C11 N1 122.84(16) . . ?
O C11 C6 121.85(16) . . ?
N1 C11 C6 115.30(16) . . ?
C13 C12 C17 118.21(17) . . ?
C13 C12 P 124.26(14) . . ?
C17 C12 P 117.53(14) . . ?
C14 C13 C12 120.88(19) . . ?
C14 C13 H13 119.6 . . ?
C12 C13 H13 119.6 . . ?
C15 C14 C13 119.8(2) . . ?
C15 C14 H14 120.1 . . ?
C13 C14 H14 120.1 . . ?
C16 C15 C14 120.36(18) . . ?
C16 C15 H15 119.8 . . ?
C14 C15 H15 119.8 . . ?
C15 C16 C17 119.7(2) . . ?
C15 C16 H16 120.1 . . ?
C17 C16 H16 120.1 . . ?
C16 C17 C12 121.0(2) . . ?
C16 C17 H17 119.5 . . ?
C12 C17 H17 119.5 . . ?
C23 C18 C19 117.31(16) . . ?
C23 C18 P 124.88(13) . . ?
C19 C18 P 117.76(13) . . ?
C20 C19 C18 121.26(16) . . ?
C20 C19 H19 119.4 . . ?
C18 C19 H19 119.4 . . ?
C19 C20 C21 120.46(16) . . ?
C19 C20 H20 119.8 . . ?
C21 C20 H20 119.8 . . ?
C20 C21 C22 119.27(18) . . ?
C20 C21 H21 120.4 . . ?
C22 C21 H21 120.4 . . ?
C23 C22 C21 120.16(18) . . ?
C23 C22 H22 119.9 . . ?
C21 C22 H22 119.9 . . ?
C22 C23 C18 121.48(17) . . ?
C22 C23 H23 119.3 . . ?
C18 C23 H23 119.3 . . ?
N1 C24 C25 113.83(15) . . ?
N1 C24 H24A 108.8 . . ?
C25 C24 H24A 108.8 . . ?
N1 C24 H24B 108.8 . . ?
C25 C24 H24B 108.8 . . ?
H24A C24 H24B 107.7 . . ?
C26 C25 C29 116.53(16) . . ?
C26 C25 C24 123.39(16) . . ?
C29 C25 C24 120.07(16) . . ?
C25 C26 C27 119.46(18) . . ?
C25 C26 H26 120.3 . . ?
C27 C26 H26 120.3 . . ?
N2 C27 C26 124.23(18) . . ?
N2 C27 H27 117.9 . . ?
C26 C27 H27 117.9 . . ?
N2 C28 C29 123.61(18) . . ?
N2 C28 H28 118.2 . . ?
C29 C28 H28 118.2 . . ?
C28 C29 C25 120.15(18) . . ?
C28 C29 H29 119.9 . . ?
C25 C29 H29 119.9 . . ?
H1W O1W H2W 102.2 . . ?

loop_
_geom_bond_atom_site_label_1
_geom_bond_atom_site_label_2
_geom_bond_distance
_geom_bond_site_symmetry_2
_geom_bond_publ_flag
Fe C4 2.0289(19) . ?
Fe C7 2.0302(18) . ?
Fe C3 2.031(2) . ?
Fe C2 2.0336(17) . ?
Fe C6 2.0348(18) . ?
Fe C8 2.0383(18) . ?
Fe C10 2.0424(19) . ?
Fe C9 2.0425(19) . ?
Fe C5 2.0473(18) . ?
Fe C1 2.0591(17) . ?
P C1 1.8210(18) . ?
P C12 1.8319(17) . ?
P C18 1.8343(18) . ?
N1 C11 1.337(2) . ?
N1 C24 1.455(2) . ?
N1 H1N 0.9244 . ?
N2 C27 1.327(2) . ?
N2 C28 1.334(2) . ?
O C11 1.233(2) . ?
C1 C2 1.426(2) . ?
C1 C5 1.426(2) . ?
C2 C3 1.410(2) . ?
C2 H2 0.9300 . ?
C3 C4 1.413(3) . ?
C3 H3 0.9300 . ?
C4 C5 1.416(2) . ?
C4 H4 0.9300 . ?
C5 H5 0.9300 . ?
C6 C10 1.424(2) . ?
C6 C7 1.425(2) . ?
C6 C11 1.485(2) . ?
C7 C8 1.411(2) . ?
C7 H7 0.9300 . ?
C8 C9 1.407(3) . ?
C8 H8 0.9300 . ?
C9 C10 1.419(2) . ?
C9 H9 0.9300 . ?
C10 H10 0.9300 . ?
C12 C13 1.387(3) . ?
C12 C17 1.390(2) . ?
C13 C14 1.386(2) . ?
C13 H13 0.9300 . ?
C14 C15 1.378(3) . ?
C14 H14 0.9300 . ?
C15 C16 1.371(3) . ?
C15 H15 0.9300 . ?
C16 C17 1.385(3) . ?
C16 H16 0.9300 . ?
C17 H17 0.9300 . ?
C18 C23 1.385(2) . ?
C18 C19 1.399(2) . ?
C19 C20 1.374(2) . ?
C19 H19 0.9300 . ?
C20 C21 1.376(3) . ?
C20 H20 0.9300 . ?
C21 C22 1.383(3) . ?
C21 H21 0.9300 . ?
C22 C23 1.379(3) . ?
C22 H22 0.9300 . ?
C23 H23 0.9300 . ?
C24 C25 1.509(2) . ?
C24 H24A 0.9700 . ?
C24 H24B 0.9700 . ?
C25 C26 1.379(2) . ?
C25 C29 1.383(2) . ?
C26 C27 1.380(3) . ?
C26 H26 0.9300 . ?
C27 H27 0.9300 . ?
C28 C29 1.373(2) . ?
C28 H28 0.9300 . ?
C29 H29 0.9300 . ?
O1W H1W 0.9365 . ?
O1W H2W 0.9422 . ?
